data_4101324
loop_
_publ_author_name
'Jabri, Amir'
'Temple, Claire'
'Crewdson, Patrick'
'Gambarotta, Sandro'
'Korobkov, Ilia'
'Duchateau, Robbert'

_publ_section_title
;
 Role of the metal oxidation state in the SNS-Cr catalyst for ethylene
 trimerization: isolation of di- and trivalent cationic intermediates.
;
_journal_issue 28
_journal_name_full 'Journal of the American Chemical Society'
_journal_page_first 9238
_journal_page_last 9247
_journal_paper_doi 10.1021/ja0623717
_journal_volume 128
_journal_year 2006
_chemical_formula_sum 'C26.5 H43 Al Cl6 Cr N S2'
_chemical_formula_weight 731.42
_chemical_name_systematic
; 
 ? 
;
_space_group_IT_number 14
_symmetry_cell_setting monoclinic
_symmetry_space_group_name_Hall '-P 2yn'
_symmetry_space_group_name_H-M 'P 1 21/n 1'
_atom_sites_solution_hydrogens geom
_atom_sites_solution_primary direct
_atom_sites_solution_secondary difmap
_audit_creation_method SHELXL-97
_cell_angle_alpha 90.00
_cell_angle_beta 104.261(3)
_cell_angle_gamma 90.00
_cell_formula_units_Z 4
_cell_length_a 10.8236(18)
_cell_length_b 29.167(5)
_cell_length_c 11.750(2)
_cell_measurement_reflns_used 207
_cell_measurement_temperature 198(2)
_cell_measurement_theta_max 19.78
_cell_measurement_theta_min 1.40
_cell_volume 3595.1(10)
_computing_cell_refinement 'SMART, Bruker (2000)'
_computing_data_collection 'SMART, Bruker (2000)'
_computing_data_reduction 'XPREP, Bruker (2000)'
_computing_molecular_graphics 'SHELXTL, Bruker (2000)'
_computing_publication_material 'SHELXTL, Bruker (2000)'
_computing_structure_refinement 'SHELXL-97 (Sheldrick, 1997)'
_computing_structure_solution 'SHELXS-97 (Sheldrick, 1990)'
_diffrn_ambient_temperature 198(2)
_diffrn_measured_fraction_theta_full 0.984
_diffrn_measured_fraction_theta_max 0.984
_diffrn_measurement_device_type 'CCD area detector'
_diffrn_measurement_method 'phi and omega scans'
_diffrn_radiation_monochromator graphite
_diffrn_radiation_source 'fine-focus sealed tube'
_diffrn_radiation_type MoK\a
_diffrn_radiation_wavelength 0.71073
_diffrn_reflns_av_R_equivalents 0.0744
_diffrn_reflns_av_sigmaI/netI 0.0541
_diffrn_reflns_limit_h_max 10
_diffrn_reflns_limit_h_min -10
_diffrn_reflns_limit_k_max 27
_diffrn_reflns_limit_k_min -27
_diffrn_reflns_limit_l_max 11
_diffrn_reflns_limit_l_min -11
_diffrn_reflns_number 16310
_diffrn_reflns_theta_full 19.78
_diffrn_reflns_theta_max 19.78
_diffrn_reflns_theta_min 1.40
_diffrn_standards_decay_% <1
_exptl_absorpt_coefficient_mu 0.923
_exptl_absorpt_correction_T_max 0.9818
_exptl_absorpt_correction_T_min 0.7693
_exptl_absorpt_correction_type multi-scan
_exptl_absorpt_process_details 'SADABS, Bruker (2000)'
_exptl_crystal_colour green
_exptl_crystal_density_diffrn 1.351
_exptl_crystal_density_meas ?
_exptl_crystal_density_method 'not measured'
_exptl_crystal_description plate
_exptl_crystal_F_000 1520
_exptl_crystal_size_max 0.30
_exptl_crystal_size_mid 0.10
_exptl_crystal_size_min 0.02
_refine_diff_density_max 0.495
_refine_diff_density_min -0.332
_refine_diff_density_rms 0.073
_refine_ls_extinction_method none
_refine_ls_goodness_of_fit_ref 1.027
_refine_ls_hydrogen_treatment constr
_refine_ls_matrix_type full
_refine_ls_number_parameters 337
_refine_ls_number_reflns 3202
_refine_ls_number_restraints 194
_refine_ls_restrained_S_all 1.013
_refine_ls_R_factor_all 0.1050
_refine_ls_R_factor_gt 0.0684
_refine_ls_shift/su_max 0.004
_refine_ls_shift/su_mean 0.001
_refine_ls_structure_factor_coef Fsqd
_refine_ls_weighting_details 'calc w=1/[\s^2^(Fo^2^)+(0.0964P)^2^+9.4861P] where P=(Fo^2^+2Fc^2^)/3'
_refine_ls_weighting_scheme calc
_refine_ls_wR_factor_gt 0.1643
_refine_ls_wR_factor_ref 0.1875
_reflns_number_gt 2183
_reflns_number_total 3202
_reflns_threshold_expression >2sigma(I)
_cod_data_source_file ja0623717si20060406_014643.cif
_cod_data_source_block sg2914
_cod_depositor_comments
;
The following automatic conversions were performed:
'_symmetry_cell_setting' value 'Monoclinic' changed to 'monoclinic'
according to '/home/saulius/struct/CIF-dictionaries/cif_core.dic'
dictionary named 'cif_core.dic' version 2.4.1 from 2010-06-29.

Automatic conversion script
Id: cif_fix_enum 1527 2010-12-29 10:47:43Z saulius 

The following automatic conversions were performed:

'_exptl_crystal_density_meas' value 'n/a' was changed to '?' - the
value is perceived as not measured.

Automatic conversion script
Id: cif_fix_values 3008 2015-01-20 13:52:24Z robertas 
;
_cod_original_sg_symbol_H-M P2(1)/n
_cod_original_formula_sum 'C26.50 H43 Al Cl6 Cr N S2'
_cod_database_code 4101324

loop_
_symmetry_equiv_pos_as_xyz
'x, y, z'
'-x+1/2, y+1/2, -z+1/2'
'-x, -y, -z'
'x-1/2, -y-1/2, z-1/2'

loop_
_atom_site_label
_atom_site_type_symbol
_atom_site_fract_x
_atom_site_fract_y
_atom_site_fract_z
_atom_site_U_iso_or_equiv
_atom_site_adp_type
_atom_site_occupancy
_atom_site_symmetry_multiplicity
_atom_site_calc_flag
_atom_site_refinement_flags
_atom_site_disorder_assembly
_atom_site_disorder_group
Cr1 Cr 0.65160(13) 0.02151(5) 0.56838(12) 0.0557(5) Uani 1 1 d . . .
Cl1 Cl 0.8307(2) 0.03886(9) 0.5158(2) 0.0729(8) Uani 1 1 d . . .
Cl2 Cl 0.5412(2) -0.00222(8) 0.37809(18) 0.0552(7) Uani 1 1 d . . .
N1 N 0.7304(7) 0.0404(3) 0.7395(6) 0.060(2) Uani 1 1 d . . .
H1C H 0.8125 0.0500 0.7398 0.072 Uiso 1 1 calc R . .
S1 S 0.7258(3) -0.05492(9) 0.6362(2) 0.0728(8) Uani 1 1 d . . .
S2 S 0.5729(2) 0.10046(8) 0.5462(2) 0.0629(7) Uani 1 1 d . . .
C1 C 0.8530(12) -0.0759(5) 0.5738(9) 0.116(4) Uani 1 1 d U . .
H1A H 0.9191 -0.0519 0.5742 0.139 Uiso 1 1 calc R . .
C2 C 0.9110(17) -0.1198(6) 0.6443(12) 0.170(7) Uani 1 1 d U . .
H2A H 0.9622 -0.1097 0.7220 0.204 Uiso 1 1 calc R . .
H2B H 0.8393 -0.1383 0.6582 0.204 Uiso 1 1 calc R . .
C3 C 0.981(2) -0.1466(6) 0.6001(14) 0.178(7) Uani 1 1 d U . .
H3A H 1.0013 -0.1744 0.6495 0.214 Uiso 1 1 calc R . .
H3B H 1.0626 -0.1309 0.6011 0.214 Uiso 1 1 calc R . .
C4 C 0.9181(18) -0.1606(5) 0.4761(13) 0.161(6) Uani 1 1 d U . .
H4A H 0.9808 -0.1768 0.4418 0.193 Uiso 1 1 calc R . .
H4B H 0.8477 -0.1822 0.4770 0.193 Uiso 1 1 calc R . .
C5 C 0.8658(18) -0.1197(5) 0.4003(13) 0.161(6) Uani 1 1 d U . .
H5A H 0.9378 -0.1008 0.3887 0.193 Uiso 1 1 calc R . .
H5B H 0.8176 -0.1307 0.3222 0.193 Uiso 1 1 calc R . .
C6 C 0.7909(15) -0.0940(6) 0.4458(10) 0.148(6) Uani 1 1 d U . .
H6A H 0.7138 -0.1119 0.4477 0.177 Uiso 1 1 calc R . .
H6B H 0.7634 -0.0674 0.3936 0.177 Uiso 1 1 calc R . .
C7 C 0.8121(10) -0.0368(4) 0.7811(8) 0.081(3) Uani 1 1 d U . .
H7A H 0.8181 -0.0628 0.8365 0.098 Uiso 1 1 calc R . .
H7B H 0.8997 -0.0279 0.7792 0.098 Uiso 1 1 calc R . .
C8 C 0.7492(11) 0.0018(4) 0.8225(9) 0.081(3) Uani 1 1 d U . .
H8A H 0.8016 0.0121 0.8997 0.098 Uiso 1 1 calc R . .
H8B H 0.6654 -0.0082 0.8333 0.098 Uiso 1 1 calc R . .
C9 C 0.6719(10) 0.0804(4) 0.7785(9) 0.079(3) Uani 1 1 d U . .
H9A H 0.7240 0.0904 0.8560 0.094 Uiso 1 1 calc R . .
H9B H 0.5861 0.0721 0.7876 0.094 Uiso 1 1 calc R . .
C10 C 0.6605(11) 0.1190(3) 0.6927(8) 0.080(3) Uani 1 1 d U . .
H10A H 0.7466 0.1296 0.6900 0.096 Uiso 1 1 calc R . .
H10B H 0.6153 0.1450 0.7186 0.096 Uiso 1 1 calc R . .
C11 C 0.6451(10) 0.1360(3) 0.4520(8) 0.069(3) Uani 1 1 d U . .
H11A H 0.7382 0.1290 0.4683 0.082 Uiso 1 1 calc R . .
C12 C 0.6276(13) 0.1860(4) 0.4735(11) 0.102(4) Uani 1 1 d U . .
H12A H 0.6733 0.1938 0.5550 0.123 Uiso 1 1 calc R . .
H12B H 0.5359 0.1925 0.4644 0.123 Uiso 1 1 calc R . .
C13 C 0.6780(16) 0.2154(4) 0.3883(12) 0.128(5) Uani 1 1 d U . .
H13A H 0.6634 0.2481 0.4030 0.153 Uiso 1 1 calc R . .
H13B H 0.7710 0.2106 0.4017 0.153 Uiso 1 1 calc R . .
C14 C 0.6139(15) 0.2040(4) 0.2630(12) 0.126(4) Uani 1 1 d U . .
H14A H 0.6511 0.2227 0.2095 0.152 Uiso 1 1 calc R . .
H14B H 0.5218 0.2111 0.2472 0.152 Uiso 1 1 calc R . .
C15 C 0.6318(14) 0.1535(4) 0.2408(10) 0.113(4) Uani 1 1 d U . .
H15A H 0.7235 0.1471 0.2497 0.136 Uiso 1 1 calc R . .
H15B H 0.5860 0.1458 0.1593 0.136 Uiso 1 1 calc R . .
C16 C 0.5820(12) 0.1236(4) 0.3257(9) 0.090(3) Uani 1 1 d U . .
H16A H 0.4886 0.1277 0.3114 0.108 Uiso 1 1 calc R . .
H16B H 0.5989 0.0910 0.3118 0.108 Uiso 1 1 calc R . .
Al1 Al 0.0450(4) 0.12689(13) 0.9444(3) 0.0969(12) Uani 1 1 d . . .
Cl3 Cl 0.2283(3) 0.14369(14) 1.0488(3) 0.1340(14) Uani 1 1 d . A .
Cl4 Cl -0.0104(4) 0.17167(14) 0.8002(4) 0.1448(16) Uani 1 1 d . A .
Cl5 Cl 0.0462(3) 0.05865(12) 0.8803(3) 0.1245(13) Uani 1 1 d . A .
Cl6 Cl -0.0957(19) 0.1391(4) 1.0477(17) 0.109(4) Uani 0.58 1 d P A 1
Cl6' Cl -0.086(3) 0.1155(7) 1.041(2) 0.120(7) Uani 0.42 1 d P A 2
C17 C 0.610(2) 0.0230(10) 0.081(2) 0.096(9) Uiso 0.50 1 d PDU B -1
C18 C 0.512(3) 0.0502(10) 0.012(3) 0.104(11) Uiso 0.50 1 d PDU B -1
H18 H 0.5252 0.0823 0.0227 0.124 Uiso 0.50 1 calc PR B -1
C19 C 0.409(4) 0.0392(12) -0.062(4) 0.131(14) Uiso 0.50 1 d PDU B -1
H19 H 0.3498 0.0621 -0.0993 0.157 Uiso 0.50 1 calc PR B -1
C20 C 0.386(3) -0.0030(12) -0.085(3) 0.125(12) Uiso 0.50 1 d PDU B -1
H20 H 0.3096 -0.0111 -0.1409 0.150 Uiso 0.50 1 calc PR B -1
C21 C 0.465(3) -0.0366(11) -0.035(3) 0.106(10) Uiso 0.50 1 d PDU B -1
H21 H 0.4427 -0.0676 -0.0560 0.127 Uiso 0.50 1 calc PR B -1
C22 C 0.583(4) -0.0270(11) 0.050(4) 0.135(14) Uiso 0.50 1 d PDU B -1
H22 H 0.6399 -0.0507 0.0839 0.162 Uiso 0.50 1 calc PR B -1
C23 C 0.737(2) 0.0319(10) 0.166(2) 0.136(10) Uiso 0.50 1 d PDU B -1
H23A H 0.7794 0.0027 0.1908 0.204 Uiso 0.50 1 calc PR B -1
H23B H 0.7236 0.0485 0.2342 0.204 Uiso 0.50 1 calc PR B -1
H23C H 0.7900 0.0504 0.1268 0.204 Uiso 0.50 1 calc PR B -1
C24 C 0.620(3) 0.2461(11) 0.762(3) 0.110(9) Uiso 0.50 1 d PDU C 2
C25 C 0.492(4) 0.2444(15) 0.698(3) 0.146(13) Uiso 0.50 1 d PDU C 2
H25 H 0.4699 0.2613 0.6270 0.175 Uiso 0.50 1 calc PR C 2
C26 C 0.401(3) 0.223(2) 0.727(4) 0.180(15) Uiso 0.50 1 d PDU C 2
H26 H 0.3173 0.2241 0.6778 0.216 Uiso 0.50 1 calc PR C 2
C27 C 0.424(4) 0.1989(18) 0.821(4) 0.168(13) Uiso 0.50 1 d PDU C 2
H27 H 0.3574 0.1804 0.8348 0.202 Uiso 0.50 1 calc PR C 2
C28 C 0.536(4) 0.1982(13) 0.902(3) 0.131(11) Uiso 0.50 1 d PDU C 2
H28 H 0.5419 0.1841 0.9760 0.158 Uiso 0.50 1 calc PR C 2
C29 C 0.646(3) 0.2191(13) 0.876(3) 0.125(10) Uiso 0.50 1 d PDU C 2
H29 H 0.7290 0.2161 0.9257 0.150 Uiso 0.50 1 calc PR C 2
C30 C 0.731(3) 0.2673(13) 0.730(4) 0.211(17) Uiso 0.50 1 d PDU C 2
H30A H 0.8076 0.2617 0.7926 0.316 Uiso 0.50 1 calc PR C 2
H30B H 0.7165 0.3004 0.7197 0.316 Uiso 0.50 1 calc PR C 2
H30C H 0.7410 0.2538 0.6565 0.316 Uiso 0.50 1 calc PR C 2
C24' C 0.644(2) 0.2375(9) 0.821(3) 0.078(7) Uiso 0.50 1 d PDU D 3
C25' C 0.542(3) 0.2461(10) 0.723(2) 0.094(8) Uiso 0.50 1 d PDU D 3
H25' H 0.5611 0.2628 0.6600 0.113 Uiso 0.50 1 calc PR D 3
C26' C 0.427(3) 0.2334(17) 0.712(3) 0.134(10) Uiso 0.50 1 d PDU D 3
H26' H 0.3629 0.2423 0.6450 0.161 Uiso 0.50 1 calc PR D 3
C27' C 0.399(3) 0.2084(16) 0.792(3) 0.133(11) Uiso 0.50 1 d PDU D 3
H27' H 0.3113 0.2007 0.7810 0.160 Uiso 0.50 1 calc PR D 3
C28' C 0.480(3) 0.1920(10) 0.889(2) 0.101(9) Uiso 0.50 1 d PDU D 3
H28' H 0.4513 0.1714 0.9393 0.122 Uiso 0.50 1 calc PR D 3
C29' C 0.611(2) 0.2066(9) 0.913(2) 0.084(7) Uiso 0.50 1 d PDU D 3
H29' H 0.6724 0.1975 0.9824 0.101 Uiso 0.50 1 calc PR D 3
C30' C 0.776(2) 0.2535(10) 0.840(3) 0.144(11) Uiso 0.50 1 d PDU D 3
H30D H 0.7842 0.2726 0.7740 0.216 Uiso 0.50 1 calc PR D 3
H30E H 0.8333 0.2271 0.8471 0.216 Uiso 0.50 1 calc PR D 3
H30F H 0.7993 0.2716 0.9129 0.216 Uiso 0.50 1 calc PR D 3

loop_
_atom_site_aniso_label
_atom_site_aniso_U_11
_atom_site_aniso_U_22
_atom_site_aniso_U_33
_atom_site_aniso_U_23
_atom_site_aniso_U_13
_atom_site_aniso_U_12
Cr1 0.0500(9) 0.0591(10) 0.0558(10) 0.0016(7) 0.0092(7) -0.0084(7)
Cl1 0.0533(15) 0.088(2) 0.0796(18) -0.0052(14) 0.0215(13) -0.0120(13)
Cl2 0.0538(14) 0.0634(16) 0.0479(14) 0.0032(11) 0.0118(11) -0.0119(11)
N1 0.062(5) 0.058(5) 0.059(5) 0.002(4) 0.014(4) -0.011(4)
S1 0.0809(19) 0.0626(18) 0.0632(17) 0.0044(13) -0.0045(14) 0.0019(14)
S2 0.0650(17) 0.0564(16) 0.0686(16) 0.0013(13) 0.0191(13) -0.0046(13)
C1 0.121(10) 0.142(10) 0.070(7) 0.002(6) -0.003(7) 0.079(8)
C2 0.207(15) 0.190(14) 0.086(8) 0.024(8) -0.015(9) 0.133(12)
C3 0.256(19) 0.134(13) 0.124(9) 0.006(9) 0.007(11) 0.097(11)
C4 0.240(16) 0.096(10) 0.128(10) -0.003(8) 0.012(11) 0.053(10)
C5 0.233(16) 0.133(12) 0.107(9) -0.007(7) 0.025(10) 0.086(11)
C6 0.170(13) 0.194(14) 0.060(7) -0.001(7) -0.008(7) 0.106(10)
C7 0.085(8) 0.087(8) 0.063(7) 0.009(6) 0.001(6) -0.007(6)
C8 0.090(8) 0.088(8) 0.058(7) -0.004(6) 0.003(6) -0.011(6)
C9 0.084(8) 0.081(8) 0.066(7) -0.012(5) 0.010(6) -0.003(6)
C10 0.098(8) 0.069(7) 0.077(7) -0.011(5) 0.026(6) -0.008(6)
C11 0.081(7) 0.055(5) 0.078(5) -0.001(5) 0.036(5) -0.010(5)
C12 0.141(10) 0.059(6) 0.112(8) -0.003(6) 0.044(8) -0.011(7)
C13 0.202(14) 0.059(7) 0.131(9) -0.006(6) 0.058(9) -0.036(8)
C14 0.186(13) 0.073(7) 0.120(8) 0.021(7) 0.036(9) -0.013(8)
C15 0.178(12) 0.074(7) 0.090(7) 0.010(6) 0.038(8) -0.040(8)
C16 0.125(9) 0.077(7) 0.074(6) 0.007(5) 0.033(6) -0.026(7)
Al1 0.089(3) 0.107(3) 0.082(2) 0.017(2) -0.003(2) -0.020(2)
Cl3 0.099(3) 0.149(3) 0.134(3) 0.021(2) -0.010(2) -0.048(2)
Cl4 0.156(4) 0.123(3) 0.135(3) 0.051(2) -0.003(3) 0.001(2)
Cl5 0.116(3) 0.098(3) 0.139(3) 0.013(2) -0.009(2) -0.015(2)
Cl6 0.103(6) 0.142(11) 0.080(6) -0.016(8) 0.016(4) -0.010(8)
Cl6' 0.092(8) 0.18(2) 0.075(7) -0.038(14) 0.004(5) -0.002(14)

loop_
_atom_type_symbol
_atom_type_description
_atom_type_scat_dispersion_real
_atom_type_scat_dispersion_imag
_atom_type_scat_source
C C 0.0033 0.0016 'International Tables Vol C Tables 4.2.6.8 and 6.1.1.4'
H H 0.0000 0.0000 'International Tables Vol C Tables 4.2.6.8 and 6.1.1.4'
N N 0.0061 0.0033 'International Tables Vol C Tables 4.2.6.8 and 6.1.1.4'
Al Al 0.0645 0.0514 'International Tables Vol C Tables 4.2.6.8 and 6.1.1.4'
S S 0.1246 0.1234 'International Tables Vol C Tables 4.2.6.8 and 6.1.1.4'
Cl Cl 0.1484 0.1585 'International Tables Vol C Tables 4.2.6.8 and 6.1.1.4'
Cr Cr 0.3209 0.6236 'International Tables Vol C Tables 4.2.6.8 and 6.1.1.4'

loop_
_geom_angle_atom_site_label_1
_geom_angle_atom_site_label_2
_geom_angle_atom_site_label_3
_geom_angle
_geom_angle_site_symmetry_1
_geom_angle_site_symmetry_3
N1 Cr1 Cl1 91.7(2) . .
N1 Cr1 Cl2 173.9(2) . .
Cl1 Cr1 Cl2 94.34(10) . .
N1 Cr1 Cl2 89.1(2) . 3_656
Cl1 Cr1 Cl2 179.10(11) . 3_656
Cl2 Cr1 Cl2 84.81(9) . 3_656
N1 Cr1 S1 84.4(2) . .
Cl1 Cr1 S1 93.41(11) . .
Cl2 Cr1 S1 95.20(10) . .
Cl2 Cr1 S1 86.40(10) 3_656 .
N1 Cr1 S2 84.3(2) . .
Cl1 Cr1 S2 93.45(10) . .
Cl2 Cr1 S2 95.35(9) . .
Cl2 Cr1 S2 86.91(9) 3_656 .
S1 Cr1 S2 166.94(11) . .
Cr1 Cl2 Cr1 95.19(9) . 3_656
C9 N1 C8 113.8(8) . .
C9 N1 Cr1 114.5(6) . .
C8 N1 Cr1 113.5(6) . .
C7 S1 C1 102.2(5) . .
C7 S1 Cr1 95.4(4) . .
C1 S1 Cr1 113.4(4) . .
C11 S2 C10 101.7(5) . .
C11 S2 Cr1 114.1(3) . .
C10 S2 Cr1 95.3(3) . .
C6 C1 C2 104.4(11) . .
C6 C1 S1 108.1(9) . .
C2 C1 S1 107.8(10) . .
C3 C2 C1 118.9(14) . .
C2 C3 C4 112.5(16) . .
C5 C4 C3 111.8(13) . .
C6 C5 C4 112.9(15) . .
C5 C6 C1 114.8(12) . .
C8 C7 S1 111.3(7) . .
C7 C8 N1 111.7(9) . .
N1 C9 C10 111.2(8) . .
C9 C10 S2 110.4(7) . .
C16 C11 C12 110.5(9) . .
C16 C11 S2 107.6(6) . .
C12 C11 S2 111.0(7) . .
C11 C12 C13 110.9(10) . .
C14 C13 C12 111.5(11) . .
C13 C14 C15 109.7(11) . .
C14 C15 C16 111.3(11) . .
C11 C16 C15 111.1(9) . .
Cl6' Al1 Cl4 116.5(7) . .
Cl6' Al1 Cl3 113.2(7) . .
Cl4 Al1 Cl3 111.3(2) . .
Cl6' Al1 Cl5 96.3(5) . .
Cl4 Al1 Cl5 108.6(2) . .
Cl3 Al1 Cl5 109.6(2) . .
Cl6' Al1 Cl6 18.6(7) . .
Cl4 Al1 Cl6 104.2(5) . .
Cl3 Al1 Cl6 108.7(5) . .
Cl5 Al1 Cl6 114.3(4) . .
C18 C17 C23 136(2) . .
C18 C17 C22 108.7(17) . .
C23 C17 C22 115(2) . .
C19 C18 C17 131(2) . .
C20 C19 C18 118(3) . .
C19 C20 C21 123(3) . .
C20 C21 C22 121(2) . .
C21 C22 C17 117(2) . .
C25 C24 C30 129(3) . .
C25 C24 C29 113.3(18) . .
C30 C24 C29 117(3) . .
C26 C25 C24 127(2) . .
C27 C26 C25 120(3) . .
C26 C27 C28 125(3) . .
C27 C28 C29 119(2) . .
C28 C29 C24 115.2(19) . .
C25' C24' C30' 127(3) . .
C25' C24' C29' 114.6(16) . .
C30' C24' C29' 118(2) . .
C26' C25' C24' 125(2) . .
C27' C26' C25' 120(2) . .
C26' C27' C28' 127(3) . .
C27' C28' C29' 118(2) . .
C28' C29' C24' 115.1(17) . .

loop_
_geom_bond_atom_site_label_1
_geom_bond_atom_site_label_2
_geom_bond_distance
_geom_bond_site_symmetry_2
Cr1 N1 2.057(7) .
Cr1 Cl1 2.233(3) .
Cr1 Cl2 2.364(3) .
Cr1 Cl2 2.391(3) 3_656
Cr1 S1 2.436(3) .
Cr1 S2 2.447(3) .
Cl2 Cr1 2.391(3) 3_656
N1 C9 1.453(12) .
N1 C8 1.471(12) .
S1 C7 1.807(10) .
S1 C1 1.818(12) .
S2 C11 1.826(9) .
S2 C10 1.830(10) .
C1 C6 1.580(16) .
C1 C2 1.571(17) .
C2 C3 1.285(18) .
C3 C4 1.51(2) .
C4 C5 1.514(18) .
C5 C6 1.309(16) .
C7 C8 1.461(14) .
C9 C10 1.496(13) .
C11 C16 1.516(13) .
C11 C12 1.501(13) .
C12 C13 1.519(15) .
C13 C14 1.502(17) .
C14 C15 1.516(16) .
C15 C16 1.519(13) .
Al1 Cl6' 2.05(3) .
Al1 Cl4 2.107(5) .
Al1 Cl3 2.116(5) .
Al1 Cl5 2.130(5) .
Al1 Cl6 2.197(19) .
C17 C18 1.41(3) .
C17 C23 1.500(14) .
C17 C22 1.52(3) .
C18 C19 1.28(3) .
C19 C20 1.27(3) .
C20 C21 1.34(3) .
C21 C22 1.44(3) .
C24 C25 1.41(3) .
C24 C30 1.476(14) .
C24 C29 1.51(3) .
C25 C26 1.28(3) .
C26 C27 1.28(3) .
C27 C28 1.34(3) .
C28 C29 1.44(3) .
C24' C25' 1.41(3) .
C24' C30' 1.468(13) .
C24' C29' 1.52(3) .
C25' C26' 1.28(3) .
C26' C27' 1.28(3) .
C27' C28' 1.34(3) .
C28' C29' 1.44(3) .

loop_
_geom_torsion_atom_site_label_1
_geom_torsion_atom_site_label_2
_geom_torsion_atom_site_label_3
_geom_torsion_atom_site_label_4
_geom_torsion
_geom_torsion_site_symmetry_1
_geom_torsion_site_symmetry_4
N1 Cr1 Cl2 Cr1 0(2) . 3_656
Cl1 Cr1 Cl2 Cr1 179.72(11) . 3_656
Cl2 Cr1 Cl2 Cr1 0.0 3_656 3_656
S1 Cr1 Cl2 Cr1 85.89(10) . 3_656
S2 Cr1 Cl2 Cr1 -86.40(9) . 3_656
Cl1 Cr1 N1 C9 113.9(6) . .
Cl2 Cr1 N1 C9 -67(2) . .
Cl2 Cr1 N1 C9 -66.4(6) 3_656 .
S1 Cr1 N1 C9 -152.8(7) . .
S2 Cr1 N1 C9 20.6(6) . .
Cl1 Cr1 N1 C8 -113.0(6) . .
Cl2 Cr1 N1 C8 67(2) . .
Cl2 Cr1 N1 C8 66.8(6) 3_656 .
S1 Cr1 N1 C8 -19.7(6) . .
S2 Cr1 N1 C8 153.7(7) . .
N1 Cr1 S1 C7 -6.8(4) . .
Cl1 Cr1 S1 C7 84.6(4) . .
Cl2 Cr1 S1 C7 179.3(4) . .
Cl2 Cr1 S1 C7 -96.3(4) 3_656 .
S2 Cr1 S1 C7 -36.9(6) . .
N1 Cr1 S1 C1 -112.6(5) . .
Cl1 Cr1 S1 C1 -21.2(5) . .
Cl2 Cr1 S1 C1 73.5(5) . .
Cl2 Cr1 S1 C1 157.9(5) 3_656 .
S2 Cr1 S1 C1 -142.7(6) . .
N1 Cr1 S2 C11 112.3(4) . .
Cl1 Cr1 S2 C11 20.9(4) . .
Cl2 Cr1 S2 C11 -73.8(4) . .
Cl2 Cr1 S2 C11 -158.3(4) 3_656 .
S1 Cr1 S2 C11 142.4(5) . .
N1 Cr1 S2 C10 6.9(4) . .
Cl1 Cr1 S2 C10 -84.5(4) . .
Cl2 Cr1 S2 C10 -179.2(4) . .
Cl2 Cr1 S2 C10 96.4(4) 3_656 .
S1 Cr1 S2 C10 37.1(6) . .
C7 S1 C1 C6 178.9(10) . .
Cr1 S1 C1 C6 -79.7(11) . .
C7 S1 C1 C2 66.6(11) . .
Cr1 S1 C1 C2 168.0(9) . .
C6 C1 C2 C3 49(2) . .
S1 C1 C2 C3 164.1(18) . .
C1 C2 C3 C4 -52(3) . .
C2 C3 C4 C5 50(3) . .
C3 C4 C5 C6 -53(2) . .
C4 C5 C6 C1 56(2) . .
C2 C1 C6 C5 -50(2) . .
S1 C1 C6 C5 -164.8(15) . .
C1 S1 C7 C8 148.7(9) . .
Cr1 S1 C7 C8 33.4(8) . .
S1 C7 C8 N1 -55.4(11) . .
C9 N1 C8 C7 -178.1(8) . .
Cr1 N1 C8 C7 48.4(10) . .
C8 N1 C9 C10 177.6(8) . .
Cr1 N1 C9 C10 -49.4(10) . .
N1 C9 C10 S2 55.5(10) . .
C11 S2 C10 C9 -149.2(8) . .
Cr1 S2 C10 C9 -33.1(8) . .
C10 S2 C11 C16 179.3(8) . .
Cr1 S2 C11 C16 77.9(8) . .
C10 S2 C11 C12 -59.7(9) . .
Cr1 S2 C11 C12 -161.0(7) . .
C16 C11 C12 C13 -56.0(13) . .
S2 C11 C12 C13 -175.3(9) . .
C11 C12 C13 C14 57.6(16) . .
C12 C13 C14 C15 -57.0(16) . .
C13 C14 C15 C16 56.4(16) . .
C12 C11 C16 C15 55.7(13) . .
S2 C11 C16 C15 177.1(9) . .
C14 C15 C16 C11 -56.2(15) . .
C23 C17 C18 C19 176(5) . .
C22 C17 C18 C19 4(5) . .
C17 C18 C19 C20 -3(7) . .
C18 C19 C20 C21 0(6) . .
C19 C20 C21 C22 0(5) . .
C20 C21 C22 C17 2(7) . .
C18 C17 C22 C21 -3(5) . .
C23 C17 C22 C21 -177(4) . .
C30 C24 C25 C26 174(5) . .
C29 C24 C25 C26 -1(6) . .
C24 C25 C26 C27 -1(8) . .
C25 C26 C27 C28 7(8) . .
C26 C27 C28 C29 -11(7) . .
C27 C28 C29 C24 8(5) . .
C25 C24 C29 C28 -3(4) . .
C30 C24 C29 C28 -179(3) . .
C30' C24' C25' C26' -177(4) . .
C29' C24' C25' C26' 6(4) . .
C24' C25' C26' C27' -4(6) . .
C25' C26' C27' C28' -2(7) . .
C26' C27' C28' C29' 6(6) . .
C27' C28' C29' C24' -3(4) . .
C25' C24' C29' C28' -2(3) . .
C30' C24' C29' C28' -180(3) . .
